data_7155966
loop_
_publ_author_name
'Singh, Ravi Prakash'
'Tripathi, Krishna Nand'
'Ray, Devalina'

_publ_section_title
;
 Pd-Catalyzed Regioselective Intramolecular Dehydrogenative C-5 Cross
 Coupling in an N-substituted Pyrrole-Azole System
;
_journal_name_full 'Organic &amp; Biomolecular Chemistry'
_journal_paper_doi 10.1039/C7OB02676E
_journal_year 2017
_chemical_formula_moiety 'C14 H15 Cl2 N3 O2'
_chemical_formula_sum 'C14 H15 Cl2 N3 O2'
_chemical_formula_weight 328.19
_chemical_name_systematic
; 
 ? 
;
_space_group_crystal_system triclinic
_space_group_IT_number 2
_symmetry_space_group_name_Hall '-P 1'
_symmetry_space_group_name_H-M 'P -1'
_atom_sites_solution_hydrogens geom
_atom_sites_solution_primary direct
_atom_sites_solution_secondary difmap
_audit_creation_method SHELXL-97
_audit_update_record
;
2016-12-27 deposited with the CCDC.
2017-11-09 downloaded from the CCDC.
;
_cell_angle_alpha 101.653(9)
_cell_angle_beta 93.785(10)
_cell_angle_gamma 103.989(10)
_cell_formula_units_Z 2
_cell_length_a 6.531(3)
_cell_length_b 8.903(5)
_cell_length_c 13.722(7)
_cell_measurement_reflns_used 667
_cell_measurement_temperature 273(2)
_cell_measurement_theta_max 19.33
_cell_measurement_theta_min 2.41
_cell_volume 752.7(7)
_computing_structure_refinement 'SHELXL-97 (Sheldrick, 1997)'
_computing_structure_solution 'SHELXS-97 (Sheldrick, 1990)'
_diffrn_ambient_temperature 273(2)
_diffrn_measured_fraction_theta_full 0.974
_diffrn_measured_fraction_theta_max 0.974
_diffrn_measurement_device_type 'CCD area detector'
_diffrn_measurement_method 'phi and omega scans'
_diffrn_radiation_monochromator graphite
_diffrn_radiation_source 'fine-focus sealed tube'
_diffrn_radiation_type MoK\a
_diffrn_radiation_wavelength 0.71073
_diffrn_reflns_av_R_equivalents 0.0222
_diffrn_reflns_av_sigmaI/netI 0.0457
_diffrn_reflns_limit_h_max 5
_diffrn_reflns_limit_h_min -7
_diffrn_reflns_limit_k_max 10
_diffrn_reflns_limit_k_min -10
_diffrn_reflns_limit_l_max 16
_diffrn_reflns_limit_l_min -15
_diffrn_reflns_number 3876
_diffrn_reflns_theta_full 25.00
_diffrn_reflns_theta_max 25.00
_diffrn_reflns_theta_min 1.53
_exptl_absorpt_coefficient_mu 0.438
_exptl_absorpt_correction_T_max 0.966
_exptl_absorpt_correction_T_min 0.939
_exptl_absorpt_correction_type multi-scan
_exptl_absorpt_process_details SADABS
_exptl_crystal_colour colourless
_exptl_crystal_density_diffrn 1.448
_exptl_crystal_density_method 'not measured'
_exptl_crystal_description prism
_exptl_crystal_F_000 340
_exptl_crystal_size_max 0.28
_exptl_crystal_size_mid 0.12
_exptl_crystal_size_min 0.08
_refine_diff_density_max 0.435
_refine_diff_density_min -0.291
_refine_diff_density_rms 0.093
_refine_ls_extinction_method none
_refine_ls_goodness_of_fit_ref 1.079
_refine_ls_hydrogen_treatment mixed
_refine_ls_matrix_type full
_refine_ls_number_parameters 193
_refine_ls_number_reflns 2593
_refine_ls_number_restraints 0
_refine_ls_restrained_S_all 1.079
_refine_ls_R_factor_all 0.0649
_refine_ls_R_factor_gt 0.0518
_refine_ls_shift/su_max 0.003
_refine_ls_shift/su_mean 0.000
_refine_ls_structure_factor_coef Fsqd
_refine_ls_weighting_details 'calc w=1/[\s^2^(Fo^2^)+(0.1080P)^2^+0.0095P] where P=(Fo^2^+2Fc^2^)/3'
_refine_ls_weighting_scheme calc
_refine_ls_wR_factor_gt 0.1499
_refine_ls_wR_factor_ref 0.1708
_reflns_number_gt 2104
_reflns_number_total 2662
_reflns_threshold_expression >2sigma(I)
_cod_data_source_file c7ob02676e2.cif
_cod_data_source_block ktm
_cod_depositor_comments
;
The following automatic conversions were performed:

'_space_group_crystal_system' value 'Triclinic' changed to
'triclinic' according to
/home/data/users/saulius/crontab/automatic-downloads/rss-feeds/RSC/lib/dictionaries/cif_core.dic
dictionary named 'cif_core.dic' version 2.4.2 from 2011-04-26.

Automatic conversion script
Id: cif_fix_values 4973 2017-02-22 13:04:09Z antanas 
;
_cod_database_code 7155966

loop_
_symmetry_equiv_pos_as_xyz
'x, y, z'
'-x, -y, -z'

loop_
_atom_site_label
_atom_site_type_symbol
_atom_site_fract_x
_atom_site_fract_y
_atom_site_fract_z
_atom_site_U_iso_or_equiv
_atom_site_adp_type
_atom_site_occupancy
_atom_site_symmetry_multiplicity
_atom_site_calc_flag
_atom_site_refinement_flags
Cl1 Cl -0.50126(12) 0.27894(10) 0.23996(6) 0.0678(3) Uani 1 1 d .
Cl2 Cl 0.00257(13) 0.35271(12) 0.16244(6) 0.0748(4) Uani 1 1 d .
N1 N 0.0486(3) 0.5654(3) 0.33764(15) 0.0447(6) Uani 1 1 d .
O2 O 0.3087(3) 1.1048(3) 0.77691(14) 0.0555(6) Uani 1 1 d .
N2 N -0.2732(4) 0.5215(3) 0.38589(17) 0.0489(6) Uani 1 1 d .
N3 N 0.2385(4) 0.7918(3) 0.50580(16) 0.0443(5) Uani 1 1 d .
C3 C -0.0759(4) 0.6096(3) 0.40761(19) 0.0433(6) Uani 1 1 d .
O1 O -0.0474(4) 1.0602(3) 0.75551(18) 0.0798(8) Uani 1 1 d .
C5 C -0.0526(5) 0.8217(4) 0.5711(2) 0.0516(7) Uani 1 1 d .
H5 H -0.1944 0.8105 0.5812 0.062 Uiso 1 1 calc R
C2 C -0.2758(4) 0.4180(3) 0.2985(2) 0.0483(7) Uani 1 1 d .
C4 C 0.0214(4) 0.7375(3) 0.4932(2) 0.0443(6) Uani 1 1 d .
C6 C 0.1227(4) 0.9278(4) 0.6329(2) 0.0469(7) Uani 1 1 d .
C10 C 0.1160(5) 1.0372(4) 0.7272(2) 0.0528(7) Uani 1 1 d .
C7 C 0.3015(4) 0.9056(3) 0.5915(2) 0.0473(7) Uani 1 1 d .
H7 H 0.4411 0.9592 0.6176 0.057 Uiso 1 1 calc R
C11 C 0.3417(5) 1.1927(3) 0.88189(19) 0.0488(7) Uani 1 1 d .
C9 C 0.2712(5) 0.6537(4) 0.3393(2) 0.0563(8) Uani 1 1 d .
H9A H 0.2764 0.7427 0.3080 0.068 Uiso 1 1 calc R
H9B H 0.3473 0.5848 0.3019 0.068 Uiso 1 1 calc R
C1 C -0.0826(4) 0.4418(3) 0.2670(2) 0.0482(7) Uani 1 1 d .
C8 C 0.3737(4) 0.7126(4) 0.4449(2) 0.0542(7) Uani 1 1 d .
H8A H 0.3962 0.6242 0.4717 0.065 Uiso 1 1 calc R
H8B H 0.5110 0.7865 0.4472 0.065 Uiso 1 1 calc R
C12 C 0.5782(6) 1.2294(5) 0.9089(3) 0.0748(10) Uani 1 1 d .
H12A H 0.6227 1.1329 0.8940 0.112 Uiso 1 1 calc R
H12B H 0.6141 1.2774 0.9791 0.112 Uiso 1 1 calc R
H12C H 0.6488 1.3014 0.8708 0.112 Uiso 1 1 calc R
C13 C 0.2690(8) 1.3412(5) 0.8898(3) 0.0906(13) Uani 1 1 d .
H13A H 0.3365 1.4010 0.8445 0.136 Uiso 1 1 calc R
H13B H 0.3064 1.4040 0.9572 0.136 Uiso 1 1 calc R
H13C H 0.1176 1.3140 0.8730 0.136 Uiso 1 1 calc R
C14 C 0.2271(7) 1.0865(5) 0.9450(3) 0.0894(13) Uani 1 1 d .
H14A H 0.0764 1.0663 0.9283 0.134 Uiso 1 1 calc R
H14B H 0.2655 1.1379 1.0147 0.134 Uiso 1 1 calc R
H14C H 0.2665 0.9879 0.9323 0.134 Uiso 1 1 calc R

loop_
_atom_site_aniso_label
_atom_site_aniso_U_11
_atom_site_aniso_U_22
_atom_site_aniso_U_33
_atom_site_aniso_U_23
_atom_site_aniso_U_13
_atom_site_aniso_U_12
Cl1 0.0523(5) 0.0639(6) 0.0729(6) -0.0022(4) -0.0113(4) 0.0076(4)
Cl2 0.0650(6) 0.0893(7) 0.0559(5) -0.0239(4) -0.0002(4) 0.0286(5)
N1 0.0428(12) 0.0509(14) 0.0378(12) 0.0017(10) 0.0025(9) 0.0148(10)
O2 0.0552(12) 0.0676(14) 0.0371(10) -0.0034(10) 0.0020(9) 0.0168(10)
N2 0.0447(13) 0.0547(15) 0.0467(13) 0.0060(11) 0.0050(10) 0.0163(11)
N3 0.0449(13) 0.0457(13) 0.0408(12) 0.0033(10) 0.0060(10) 0.0144(10)
C3 0.0455(15) 0.0482(16) 0.0372(14) 0.0052(12) 0.0018(11) 0.0183(12)
O1 0.0585(14) 0.099(2) 0.0694(15) -0.0213(14) 0.0016(12) 0.0328(13)
C5 0.0467(16) 0.068(2) 0.0412(15) 0.0032(14) 0.0027(12) 0.0243(14)
C2 0.0451(16) 0.0501(17) 0.0478(16) 0.0071(13) -0.0040(12) 0.0145(12)
C4 0.0429(15) 0.0497(16) 0.0399(14) 0.0057(12) 0.0009(11) 0.0163(12)
C6 0.0523(17) 0.0506(16) 0.0381(14) 0.0036(12) -0.0003(12) 0.0205(13)
C10 0.0541(18) 0.0597(19) 0.0441(16) 0.0039(14) 0.0024(13) 0.0210(14)
C7 0.0494(16) 0.0451(16) 0.0423(15) 0.0024(13) -0.0005(12) 0.0103(12)
C11 0.0625(18) 0.0440(16) 0.0355(14) 0.0003(12) 0.0035(12) 0.0135(13)
C9 0.0484(16) 0.067(2) 0.0506(17) 0.0020(15) 0.0109(13) 0.0165(14)
C1 0.0487(16) 0.0513(17) 0.0425(15) 0.0003(13) -0.0024(12) 0.0196(13)
C8 0.0434(16) 0.0572(18) 0.0571(17) 0.0003(14) 0.0107(13) 0.0133(13)
C12 0.071(2) 0.080(3) 0.059(2) -0.0040(18) -0.0068(16) 0.0139(18)
C13 0.116(3) 0.064(2) 0.087(3) -0.007(2) -0.010(2) 0.038(2)
C14 0.116(3) 0.081(3) 0.053(2) 0.017(2) 0.005(2) -0.008(2)

loop_
_atom_type_symbol
_atom_type_description
_atom_type_scat_dispersion_real
_atom_type_scat_dispersion_imag
_atom_type_scat_source
C C 0.0033 0.0016 'International Tables Vol C Tables 4.2.6.8 and 6.1.1.4'
H H 0.0000 0.0000 'International Tables Vol C Tables 4.2.6.8 and 6.1.1.4'
O O 0.0106 0.0060 'International Tables Vol C Tables 4.2.6.8 and 6.1.1.4'
Cl Cl 0.1484 0.1585 'International Tables Vol C Tables 4.2.6.8 and 6.1.1.4'
N N 0.0061 0.0033 'International Tables Vol C Tables 4.2.6.8 and 6.1.1.4'

loop_
_geom_angle_atom_site_label_1
_geom_angle_atom_site_label_2
_geom_angle_atom_site_label_3
_geom_angle
C3 N1 C1 105.8(2)
C3 N1 C9 122.7(2)
C1 N1 C9 131.1(2)
C10 O2 C11 122.3(2)
C3 N2 C2 105.1(2)
C7 N3 C4 109.4(2)
C7 N3 C8 126.9(2)
C4 N3 C8 122.7(2)
N2 C3 N1 111.8(2)
N2 C3 C4 129.9(2)
N1 C3 C4 118.3(3)
C4 C5 C6 107.7(2)
C4 C5 H5 126.1
C6 C5 H5 126.1
C1 C2 N2 111.1(3)
C1 C2 Cl1 126.7(2)
N2 C2 Cl1 122.2(2)
C5 C4 N3 107.6(2)
C5 C4 C3 134.8(3)
N3 C4 C3 117.6(2)
C7 C6 C5 107.5(2)
C7 C6 C10 126.5(3)
C5 C6 C10 125.9(3)
O1 C10 O2 125.1(3)
O1 C10 C6 123.0(3)
O2 C10 C6 111.9(2)
N3 C7 C6 107.8(2)
N3 C7 H7 126.1
C6 C7 H7 126.1
O2 C11 C13 110.0(3)
O2 C11 C12 103.3(2)
C13 C11 C12 111.4(3)
O2 C11 C14 109.4(3)
C13 C11 C14 112.0(3)
C12 C11 C14 110.3(3)
N1 C9 C8 109.6(2)
N1 C9 H9A 109.8
C8 C9 H9A 109.8
N1 C9 H9B 109.8
C8 C9 H9B 109.8
H9A C9 H9B 108.2
C2 C1 N1 106.2(2)
C2 C1 Cl2 131.2(2)
N1 C1 Cl2 122.6(2)
N3 C8 C9 109.9(2)
N3 C8 H8A 109.7
C9 C8 H8A 109.7
N3 C8 H8B 109.7
C9 C8 H8B 109.7
H8A C8 H8B 108.2
C11 C12 H12A 109.5
C11 C12 H12B 109.5
H12A C12 H12B 109.5
C11 C12 H12C 109.5
H12A C12 H12C 109.5
H12B C12 H12C 109.5
C11 C13 H13A 109.5
C11 C13 H13B 109.5
H13A C13 H13B 109.5
C11 C13 H13C 109.5
H13A C13 H13C 109.5
H13B C13 H13C 109.5
C11 C14 H14A 109.5
C11 C14 H14B 109.5
H14A C14 H14B 109.5
C11 C14 H14C 109.5
H14A C14 H14C 109.5
H14B C14 H14C 109.5

loop_
_geom_bond_atom_site_label_1
_geom_bond_atom_site_label_2
_geom_bond_distance
Cl1 C2 1.705(3)
Cl2 C1 1.690(3)
N1 C3 1.358(3)
N1 C1 1.374(4)
N1 C9 1.473(4)
O2 C10 1.329(4)
O2 C11 1.468(3)
N2 C3 1.315(4)
N2 C2 1.353(4)
N3 C7 1.354(4)
N3 C4 1.370(4)
N3 C8 1.461(4)
C3 C4 1.446(4)
O1 C10 1.208(3)
C5 C4 1.363(4)
C5 C6 1.396(4)
C5 H5 0.9300
C2 C1 1.343(4)
C6 C7 1.371(4)
C6 C10 1.464(4)
C7 H7 0.9300
C11 C13 1.496(5)
C11 C12 1.504(5)
C11 C14 1.509(4)
C9 C8 1.489(4)
C9 H9A 0.9700
C9 H9B 0.9700
C8 H8A 0.9700
C8 H8B 0.9700
C12 H12A 0.9600
C12 H12B 0.9600
C12 H12C 0.9600
C13 H13A 0.9600
C13 H13B 0.9600
C13 H13C 0.9600
C14 H14A 0.9600
C14 H14B 0.9600
C14 H14C 0.9600

loop_
_geom_torsion_atom_site_label_1
_geom_torsion_atom_site_label_2
_geom_torsion_atom_site_label_3
_geom_torsion_atom_site_label_4
_geom_torsion
C2 N2 C3 N1 -0.5(3)
C2 N2 C3 C4 -178.7(3)
C1 N1 C3 N2 0.7(3)
C9 N1 C3 N2 174.4(3)
C1 N1 C3 C4 179.1(2)
C9 N1 C3 C4 -7.2(4)
C3 N2 C2 C1 0.2(3)
C3 N2 C2 Cl1 -179.7(2)
C6 C5 C4 N3 -0.7(3)
C6 C5 C4 C3 177.6(3)
C7 N3 C4 C5 1.5(3)
C8 N3 C4 C5 170.4(3)
C7 N3 C4 C3 -177.2(2)
C8 N3 C4 C3 -8.3(4)
N2 C3 C4 C5 -9.1(5)
N1 C3 C4 C5 172.9(3)
N2 C3 C4 N3 169.2(3)
N1 C3 C4 N3 -8.9(4)
C4 C5 C6 C7 -0.2(3)
C4 C5 C6 C10 -177.7(3)
C11 O2 C10 O1 12.2(5)
C11 O2 C10 C6 -167.1(2)
C7 C6 C10 O1 173.9(3)
C5 C6 C10 O1 -9.2(5)
C7 C6 C10 O2 -6.8(4)
C5 C6 C10 O2 170.1(3)
C4 N3 C7 C6 -1.6(3)
C8 N3 C7 C6 -170.0(3)
C5 C6 C7 N3 1.1(3)
C10 C6 C7 N3 178.5(3)
C10 O2 C11 C13 -67.4(4)
C10 O2 C11 C12 173.6(3)
C10 O2 C11 C14 56.1(4)
C3 N1 C9 C8 37.2(4)
C1 N1 C9 C8 -150.8(3)
N2 C2 C1 N1 0.2(3)
Cl1 C2 C1 N1 -180.0(2)
N2 C2 C1 Cl2 -177.7(2)
Cl1 C2 C1 Cl2 2.2(4)
C3 N1 C1 C2 -0.5(3)
C9 N1 C1 C2 -173.5(3)
C3 N1 C1 Cl2 177.6(2)
C9 N1 C1 Cl2 4.6(4)
C7 N3 C8 C9 -154.7(3)
C4 N3 C8 C9 38.4(4)
N1 C9 C8 N3 -49.0(3)
